data_4501503
loop_
_publ_author_name
'Li, Ling-Ling'
'Yuan, Rong-Xin'
'Liu, Lei-Lei'
'Ren, Zhi-Gang'
'Zheng, Ai-Xia'
'Cheng, Hong-Jian'
'Li, Hong-Xi'
'Lang, Jian-Ping'

_publ_section_title
;
 Formation of [CuSCN]n-Based Topological Structures via a Family of
 Flexible Benzimidazolyl-Based Linkers with Different Spacer Lengths
;
_journal_issue 4
_journal_name_full 'Crystal Growth &amp; Design'
_journal_page_first 1929
_journal_paper_doi 10.1021/cg100028y
_journal_volume 10
_journal_year 2010
_chemical_formula_moiety 'C17 H12 Cu2 N6 S2'
_chemical_formula_sum 'C17 H12 Cu2 N6 S2'
_chemical_formula_weight 491.57
_chemical_name_systematic
; 
 ? 
;
_space_group_IT_number 15
_symmetry_cell_setting monoclinic
_symmetry_space_group_name_Hall '-C 2yc'
_symmetry_space_group_name_H-M 'C 1 2/c 1'
_atom_sites_solution_hydrogens geom
_atom_sites_solution_primary direct
_atom_sites_solution_secondary difmap
_audit_creation_method SHELXL-97
_cell_angle_alpha 90.00
_cell_angle_beta 107.29(3)
_cell_angle_gamma 90.00
_cell_formula_units_Z 4
_cell_length_a 18.113(4)
_cell_length_b 5.6189(11)
_cell_length_c 18.304(4)
_cell_measurement_reflns_used 3495
_cell_measurement_temperature 223(2)
_cell_measurement_theta_max 27.4894
_cell_measurement_theta_min 3.7757
_cell_volume 1778.7(7)
_computing_structure_refinement 'SHELXL-97 (Sheldrick, 1997)'
_computing_structure_solution 'SHELXS-97 (Sheldrick, 1990)'
_diffrn_ambient_temperature 223(2)
_diffrn_measured_fraction_theta_full 0.988
_diffrn_measured_fraction_theta_max 0.988
_diffrn_measurement_device_type 'Rigaku MercuryCCD area detector'
_diffrn_measurement_method \w
_diffrn_radiation_monochromator graphite
_diffrn_radiation_source 'fine-focus sealed tube'
_diffrn_radiation_type MoK\a
_diffrn_radiation_wavelength 0.71073
_diffrn_reflns_av_R_equivalents 0.0266
_diffrn_reflns_av_sigmaI/netI 0.0366
_diffrn_reflns_limit_h_max 23
_diffrn_reflns_limit_h_min -23
_diffrn_reflns_limit_k_max 6
_diffrn_reflns_limit_k_min -7
_diffrn_reflns_limit_l_max 20
_diffrn_reflns_limit_l_min -23
_diffrn_reflns_number 4779
_diffrn_reflns_theta_full 27.47
_diffrn_reflns_theta_max 27.47
_diffrn_reflns_theta_min 3.78
_diffrn_standards_decay_% 0
_diffrn_standards_interval_count 0
_diffrn_standards_interval_time 0
_diffrn_standards_number 0
_exptl_absorpt_coefficient_mu 2.641
_exptl_absorpt_correction_T_max 0.8165
_exptl_absorpt_correction_T_min 0.5581
_exptl_absorpt_correction_type multi-scan
_exptl_absorpt_process_details 'Jacobson, R. (1998) Private communication to Rigaku Company, Tokyo, Japan.'
_exptl_crystal_colour Colorless
_exptl_crystal_density_diffrn 1.836
_exptl_crystal_density_method 'not measured'
_exptl_crystal_description Block
_exptl_crystal_F_000 984
_exptl_crystal_size_max 0.25
_exptl_crystal_size_mid 0.15
_exptl_crystal_size_min 0.08
_refine_diff_density_max 0.381
_refine_diff_density_min -0.364
_refine_diff_density_rms 0.105
_refine_ls_extinction_method none
_refine_ls_goodness_of_fit_ref 1.041
_refine_ls_hydrogen_treatment constr
_refine_ls_matrix_type full
_refine_ls_number_parameters 123
_refine_ls_number_reflns 2019
_refine_ls_number_restraints 0
_refine_ls_restrained_S_all 1.041
_refine_ls_R_factor_all 0.0508
_refine_ls_R_factor_gt 0.0356
_refine_ls_shift/su_max 0.000
_refine_ls_shift/su_mean 0.000
_refine_ls_structure_factor_coef Fsqd
_refine_ls_weighting_details 'calc w=1/[\s^2^(Fo^2^)+(0.0462P)^2^+0.0000P] where P=(Fo^2^+2Fc^2^)/3'
_refine_ls_weighting_scheme calc
_refine_ls_wR_factor_gt 0.0799
_refine_ls_wR_factor_ref 0.0856
_reflns_number_gt 1602
_reflns_number_total 2019
_reflns_threshold_expression >2sigma(I)
_cod_data_source_file cg100028y_si_001.cif
_cod_data_source_block '[(CuSCN)2(mbbm)]n'
_cod_depositor_comments
;
The following automatic conversions were performed:

'_exptl_absorpt_correction_type' value 'Multi-scan' changed to
'multi-scan' according to
/home/saulius/struct/CIF-dictionaries/cif_core.dic dictionary named
'cif_core.dic' version 2.4.2 from 2011-04-26.

Automatic conversion script
Id: cif_fix_values 1715 2011-07-08 13:25:40Z adriana 
;
_cod_original_cell_volume 1778.7(6)
_cod_original_sg_symbol_H-M 'C 2/c'
_cod_database_code 4501503

loop_
_symmetry_equiv_pos_as_xyz
'x, y, z'
'-x, y, -z+1/2'
'x+1/2, y+1/2, z'
'-x+1/2, y+1/2, -z+1/2'
'-x, -y, -z'
'x, -y, z-1/2'
'-x+1/2, -y+1/2, -z'
'x+1/2, -y+1/2, z-1/2'

loop_
_atom_site_label
_atom_site_type_symbol
_atom_site_fract_x
_atom_site_fract_y
_atom_site_fract_z
_atom_site_U_iso_or_equiv
_atom_site_adp_type
_atom_site_occupancy
_atom_site_symmetry_multiplicity
_atom_site_calc_flag
_atom_site_refinement_flags
Cu1 Cu 0.07062(2) 0.41243(6) 0.066480(19) 0.03791(15) Uani 1 1 d .
S1 S 0.09243(4) 0.65807(12) -0.03316(4) 0.03320(18) Uani 1 1 d .
N1 N 0.07695(12) 0.6116(4) 0.15570(11) 0.0262(5) Uani 1 1 d .
N2 N 0.05334(12) 0.9153(4) 0.22488(11) 0.0248(5) Uani 1 1 d .
N3 N 0.09043(12) 1.1029(4) 0.03584(12) 0.0272(5) Uani 1 1 d .
C1 C 0.12942(14) 0.6000(4) 0.22954(14) 0.0247(5) Uani 1 1 d .
C2 C 0.18690(15) 0.4341(4) 0.26103(15) 0.0296(6) Uani 1 1 d .
H2 H 0.1966 0.3063 0.2320 0.035 Uiso 1 1 calc R
C3 C 0.22936(16) 0.4648(5) 0.33697(15) 0.0351(6) Uani 1 1 d .
H3 H 0.2680 0.3537 0.3603 0.042 Uiso 1 1 calc R
C4 C 0.21601(16) 0.6569(6) 0.37949(15) 0.0368(7) Uani 1 1 d .
H4 H 0.2470 0.6742 0.4305 0.044 Uiso 1 1 calc R
C5 C 0.15885(15) 0.8227(5) 0.34931(14) 0.0307(6) Uani 1 1 d .
H5 H 0.1499 0.9519 0.3782 0.037 Uiso 1 1 calc R
C6 C 0.11503(14) 0.7872(4) 0.27323(13) 0.0234(5) Uani 1 1 d .
C7 C 0.03375(15) 0.7983(5) 0.15648(14) 0.0275(5) Uani 1 1 d .
H7 H -0.0069 0.8471 0.1139 0.033 Uiso 1 1 calc R
C8 C 0.0000 1.0646(6) 0.2500 0.0252(7) Uani 1 2 d S
H8A H -0.0289 1.1668 0.2078 0.030 Uiso 0.50 1 calc PR
H8B H 0.0289 1.1668 0.2922 0.030 Uiso 0.50 1 calc PR
C9 C 0.09165(14) 0.9193(4) 0.00785(14) 0.0246(5) Uani 1 1 d .

loop_
_atom_site_aniso_label
_atom_site_aniso_U_11
_atom_site_aniso_U_22
_atom_site_aniso_U_33
_atom_site_aniso_U_23
_atom_site_aniso_U_13
_atom_site_aniso_U_12
Cu1 0.0573(3) 0.0251(2) 0.0305(2) -0.00848(14) 0.01176(16) 0.00034(15)
S1 0.0504(5) 0.0224(3) 0.0307(3) -0.0017(3) 0.0179(3) 0.0019(3)
N1 0.0312(12) 0.0256(11) 0.0206(10) -0.0032(8) 0.0056(8) -0.0032(9)
N2 0.0272(11) 0.0256(11) 0.0223(10) -0.0016(8) 0.0085(8) 0.0005(8)
N3 0.0293(12) 0.0206(11) 0.0302(11) -0.0012(9) 0.0066(9) -0.0004(8)
C1 0.0244(13) 0.0263(13) 0.0240(12) -0.0025(10) 0.0083(10) -0.0034(10)
C2 0.0318(15) 0.0270(13) 0.0315(13) -0.0011(11) 0.0120(11) 0.0002(10)
C3 0.0283(15) 0.0406(15) 0.0351(14) 0.0068(13) 0.0073(11) 0.0055(12)
C4 0.0287(15) 0.0575(19) 0.0229(12) 0.0004(13) 0.0056(11) -0.0019(13)
C5 0.0301(14) 0.0382(15) 0.0239(12) -0.0079(12) 0.0084(10) -0.0028(11)
C6 0.0213(12) 0.0250(12) 0.0247(12) 0.0006(10) 0.0080(9) -0.0030(9)
C7 0.0310(14) 0.0291(13) 0.0224(12) 0.0027(11) 0.0080(10) -0.0022(11)
C8 0.032(2) 0.0220(17) 0.0245(17) 0.000 0.0120(14) 0.000
C9 0.0240(13) 0.0248(13) 0.0250(12) 0.0060(11) 0.0070(10) 0.0008(10)

loop_
_atom_type_symbol
_atom_type_description
_atom_type_scat_dispersion_real
_atom_type_scat_dispersion_imag
_atom_type_scat_source
C C 0.0033 0.0016 'International Tables Vol C Tables 4.2.6.8 and 6.1.1.4'
H H 0.0000 0.0000 'International Tables Vol C Tables 4.2.6.8 and 6.1.1.4'
N N 0.0061 0.0033 'International Tables Vol C Tables 4.2.6.8 and 6.1.1.4'
Cu Cu 0.3201 1.2651 'International Tables Vol C Tables 4.2.6.8 and 6.1.1.4'
S S 0.1246 0.1234 'International Tables Vol C Tables 4.2.6.8 and 6.1.1.4'

loop_
_geom_angle_atom_site_label_1
_geom_angle_atom_site_label_2
_geom_angle_atom_site_label_3
_geom_angle
_geom_angle_site_symmetry_1
_geom_angle_site_symmetry_3
N3 Cu1 N1 143.49(9) 1_545 .
N3 Cu1 S1 102.33(7) 1_545 .
N1 Cu1 S1 108.79(7) . .
C9 S1 Cu1 98.03(9) . .
C7 N1 C1 105.2(2) . .
C7 N1 Cu1 125.45(18) . .
C1 N1 Cu1 129.24(17) . .
C7 N2 C6 105.9(2) . .
C7 N2 C8 123.52(19) . .
C6 N2 C8 125.26(17) . .
C9 N3 Cu1 169.0(2) . 1_565
C2 C1 C6 120.9(2) . .
C2 C1 N1 129.8(2) . .
C6 C1 N1 109.2(2) . .
C3 C2 C1 117.2(2) . .
C3 C2 H2 121.4 . .
C1 C2 H2 121.4 . .
C2 C3 C4 121.4(3) . .
C2 C3 H3 119.3 . .
C4 C3 H3 119.3 . .
C5 C4 C3 122.2(2) . .
C5 C4 H4 118.9 . .
C3 C4 H4 118.9 . .
C4 C5 C6 116.0(2) . .
C4 C5 H5 122.0 . .
C6 C5 H5 122.0 . .
C1 C6 C5 122.2(2) . .
C1 C6 N2 106.0(2) . .
C5 C6 N2 131.8(2) . .
N1 C7 N2 113.7(2) . .
N1 C7 H7 123.1 . .
N2 C7 H7 123.1 . .
N2 C8 N2 109.5(3) . 2
N2 C8 H8A 109.8 . .
N2 C8 H8A 109.8 2 .
N2 C8 H8B 109.8 . .
N2 C8 H8B 109.8 2 .
H8A C8 H8B 108.2 . .
N3 C9 S1 179.2(3) . .

loop_
_geom_bond_atom_site_label_1
_geom_bond_atom_site_label_2
_geom_bond_distance
_geom_bond_site_symmetry_2
Cu1 N3 1.894(2) 1_545
Cu1 N1 1.955(2) .
Cu1 S1 2.4115(8) .
S1 C9 1.651(3) .
N1 C7 1.312(3) .
N1 C1 1.404(3) .
N2 C7 1.364(3) .
N2 C6 1.401(3) .
N2 C8 1.453(3) .
N3 C9 1.155(3) .
N3 Cu1 1.894(2) 1_565
C1 C2 1.389(3) .
C1 C6 1.392(3) .
C2 C3 1.385(4) .
C2 H2 0.9400 .
C3 C4 1.393(4) .
C3 H3 0.9400 .
C4 C5 1.380(4) .
C4 H4 0.9400 .
C5 C6 1.397(3) .
C5 H5 0.9400 .
C7 H7 0.9400 .
C8 N2 1.453(3) 2
C8 H8A 0.9800 .
C8 H8B 0.9800 .

loop_
_geom_torsion_atom_site_label_1
_geom_torsion_atom_site_label_2
_geom_torsion_atom_site_label_3
_geom_torsion_atom_site_label_4
_geom_torsion
_geom_torsion_site_symmetry_1
_geom_torsion_site_symmetry_4
N3 Cu1 S1 C9 -168.93(11) 1_545 .
N1 Cu1 S1 C9 -8.29(12) . .
N3 Cu1 N1 C7 -154.6(2) 1_545 .
S1 Cu1 N1 C7 58.4(2) . .
N3 Cu1 N1 C1 29.9(3) 1_545 .
S1 Cu1 N1 C1 -117.2(2) . .
C7 N1 C1 C2 178.1(3) . .
Cu1 N1 C1 C2 -5.7(4) . .
C7 N1 C1 C6 0.0(3) . .
Cu1 N1 C1 C6 176.25(17) . .
C6 C1 C2 C3 -0.7(4) . .
N1 C1 C2 C3 -178.5(3) . .
C1 C2 C3 C4 -1.3(4) . .
C2 C3 C4 C5 1.8(5) . .
C3 C4 C5 C6 -0.2(4) . .
C2 C1 C6 C5 2.3(4) . .
N1 C1 C6 C5 -179.4(2) . .
C2 C1 C6 N2 -178.8(2) . .
N1 C1 C6 N2 -0.5(3) . .
C4 C5 C6 C1 -1.8(4) . .
C4 C5 C6 N2 179.6(3) . .
C7 N2 C6 C1 0.8(3) . .
C8 N2 C6 C1 155.5(2) . .
C7 N2 C6 C5 179.6(3) . .
C8 N2 C6 C5 -25.8(4) . .
C1 N1 C7 N2 0.6(3) . .
Cu1 N1 C7 N2 -175.87(16) . .
C6 N2 C7 N1 -0.9(3) . .
C8 N2 C7 N1 -156.1(2) . .
C7 N2 C8 N2 76.1(2) . 2
C6 N2 C8 N2 -74.3(2) . 2
Cu1 N3 C9 S1 10(22) 1_565 .
Cu1 S1 C9 N3 -122(21) . .
